data_4507220
loop_
_publ_author_name
'Bisht, Kamal Kumar'
'Suresh, Eringathodi'

_publ_section_title
;
 Co(II)/Zn(II) Coordination Polymers with Angular Dicarboxylate and
 Flexible N-Donor Struts: Structural and Photoluminescence Studies
;
_journal_issue 2
_journal_name_full 'Crystal Growth &amp; Design'
_journal_page_first 664
_journal_paper_doi 10.1021/cg301329c
_journal_volume 13
_journal_year 2013
_chemical_formula_sum 'C40 H31 Br3 N4 O14 Zn2'
_chemical_formula_weight 1162.16
_chemical_name_systematic
; 
 ? 
;
_space_group_IT_number 2
_symmetry_cell_setting triclinic
_symmetry_space_group_name_Hall '-P 1'
_symmetry_space_group_name_H-M 'P -1'
_atom_sites_solution_hydrogens geom
_atom_sites_solution_primary direct
_atom_sites_solution_secondary difmap
_audit_creation_method SHELXL-97
_cell_angle_alpha 100.546(11)
_cell_angle_beta 94.864(11)
_cell_angle_gamma 105.435(11)
_cell_formula_units_Z 2
_cell_length_a 10.172(6)
_cell_length_b 14.001(8)
_cell_length_c 17.235(10)
_cell_measurement_reflns_used 1418
_cell_measurement_temperature 110(2)
_cell_measurement_theta_max 18.88
_cell_measurement_theta_min 2.43
_cell_volume 2303(2)
_computing_cell_refinement 'BRUKER SMART'
_computing_data_collection 'BRUKER SMART'
_computing_data_reduction 'BRUKER SAINT'
_computing_molecular_graphics ORTEP
_computing_structure_refinement 'SHELXL-97 (Sheldrick, 1997)'
_computing_structure_solution 'SHELXS-97 (Sheldrick, 1990)'
_diffrn_ambient_temperature 110(2)
_diffrn_measured_fraction_theta_full 0.987
_diffrn_measured_fraction_theta_max 0.987
_diffrn_measurement_device_type 'BRUKER SMART APEX CCD DIFFRACTOMETER'
_diffrn_measurement_method 'OMEGA-PHI SCAN'
_diffrn_radiation_monochromator graphite
_diffrn_radiation_source 'fine-focus sealed tube'
_diffrn_radiation_type MoK\a
_diffrn_radiation_wavelength 0.71073
_diffrn_reflns_av_R_equivalents 0.0919
_diffrn_reflns_av_sigmaI/netI 0.1623
_diffrn_reflns_limit_h_max 12
_diffrn_reflns_limit_h_min -11
_diffrn_reflns_limit_k_max 16
_diffrn_reflns_limit_k_min -16
_diffrn_reflns_limit_l_max 20
_diffrn_reflns_limit_l_min -20
_diffrn_reflns_number 16405
_diffrn_reflns_theta_full 25.00
_diffrn_reflns_theta_max 25.00
_diffrn_reflns_theta_min 1.75
_exptl_absorpt_coefficient_mu 3.711
_exptl_absorpt_correction_T_max 0.8657
_exptl_absorpt_correction_T_min 0.5881
_exptl_absorpt_correction_type multi-scan
_exptl_absorpt_process_details 'BRUKER SADABS'
_exptl_crystal_colour colourless
_exptl_crystal_density_diffrn 1.676
_exptl_crystal_density_method 'not measured'
_exptl_crystal_description PLATES
_exptl_crystal_F_000 1152
_exptl_crystal_size_max 0.16
_exptl_crystal_size_mid 0.12
_exptl_crystal_size_min 0.04
_platon_squeeze_details ' ?'
_refine_diff_density_max 0.990
_refine_diff_density_min -0.788
_refine_diff_density_rms 0.148
_refine_ls_extinction_method none
_refine_ls_goodness_of_fit_ref 0.983
_refine_ls_hydrogen_treatment constr
_refine_ls_matrix_type full
_refine_ls_number_parameters 569
_refine_ls_number_reflns 7999
_refine_ls_number_restraints 0
_refine_ls_restrained_S_all 0.983
_refine_ls_R_factor_all 0.1585
_refine_ls_R_factor_gt 0.0874
_refine_ls_shift/su_max 0.001
_refine_ls_shift/su_mean 0.000
_refine_ls_structure_factor_coef Fsqd
_refine_ls_weighting_details 'calc w=1/[\s^2^(Fo^2^)+(0.0735P)^2^+0.0000P] where P=(Fo^2^+2Fc^2^)/3'
_refine_ls_weighting_scheme calc
_refine_ls_wR_factor_gt 0.1744
_refine_ls_wR_factor_ref 0.2016
_reflns_number_gt 4253
_reflns_number_total 7999
_reflns_threshold_expression >2sigma(I)
_cod_data_source_file cg301329c_si_002.cif
_cod_data_source_block ZnBrIpBPMP3_Colmpx2
_cod_depositor_comments
;
The following automatic conversions were performed:

'_symmetry_cell_setting' value 'Triclinic' changed to 'triclinic'
according to /home/saulius/struct/CIF-dictionaries/cif_core.dic
dictionary named 'cif_core.dic' version 2.4.2 from
2011-04-26.

'_exptl_absorpt_correction_type' value 'MULTI-SCAN'
changed to 'multi-scan' according to
/home/saulius/struct/CIF-dictionaries/cif_core.dic dictionary named
'cif_core.dic' version 2.4.2 from 2011-04-26.

Automatic conversion script
Id: cif_fix_values 1891 2012-01-12 08:04:46Z andrius 
;
_cod_original_sg_symbol_H-M P-1
_cod_database_code 4507220

loop_
_symmetry_equiv_pos_as_xyz
'x, y, z'
'-x, -y, -z'

loop_
_atom_site_label
_atom_site_type_symbol
_atom_site_fract_x
_atom_site_fract_y
_atom_site_fract_z
_atom_site_U_iso_or_equiv
_atom_site_adp_type
_atom_site_occupancy
_atom_site_symmetry_multiplicity
_atom_site_calc_flag
_atom_site_refinement_flags
Zn1 Zn 0.81180(12) 0.35396(9) 1.26374(7) 0.0299(3) Uani 1 1 d .
Zn2 Zn 0.66983(11) 0.10532(9) 0.39636(6) 0.0282(3) Uani 1 1 d .
Br1 Br 1.36024(13) 0.36461(12) 1.57970(7) 0.0582(4) Uani 1 1 d .
Br3 Br 1.13523(13) 0.11204(12) 0.09011(7) 0.0618(5) Uani 1 1 d .
Br2 Br 0.71911(15) 0.83620(12) 1.08100(8) 0.0675(5) Uani 1 1 d .
O1 O 0.9718(6) 0.3511(5) 1.3389(4) 0.0319(17) Uani 1 1 d .
O2 O 1.0694(7) 0.3594(6) 1.2301(4) 0.042(2) Uani 1 1 d .
O3 O 1.5547(8) 0.3668(8) 1.2329(5) 0.077(3) Uani 1 1 d .
O4 O 1.6699(7) 0.3401(6) 1.3359(4) 0.045(2) Uani 1 1 d .
O5 O 0.8639(8) 0.4866(6) 1.2377(5) 0.056(2) Uani 1 1 d .
O6 O 0.7897(11) 0.4679(7) 1.1063(6) 0.077(3) Uani 1 1 d .
O7 O 1.0139(10) 0.8094(8) 1.4139(5) 0.073(3) Uani 1 1 d .
H7 H 1.0265 0.8349 1.4616 0.109 Uiso 1 1 calc R
O8 O 0.8785(8) 0.9096(6) 1.4086(5) 0.054(2) Uani 1 1 d .
O9 O 0.6597(6) -0.0270(5) 0.4307(4) 0.0381(19) Uani 1 1 d .
O10 O 0.8030(6) 0.0992(5) 0.3211(4) 0.0384(19) Uani 1 1 d .
O11 O 0.9436(7) 0.1399(6) 0.4359(4) 0.0415(19) Uani 1 1 d .
O12 O 1.4020(7) 0.0649(6) 0.4303(4) 0.048(2) Uani 1 1 d .
O13 O 1.5021(6) 0.0885(5) 0.3243(4) 0.0307(17) Uani 1 1 d .
O14 O 0.8303(11) 0.4667(7) 0.8308(5) 0.084(3) Uani 1 1 d .
N1 N 0.7555(8) 0.2346(6) 1.1701(4) 0.0254(19) Uani 1 1 d .
N2 N 0.7611(8) 0.1750(7) 0.8939(4) 0.031(2) Uani 1 1 d .
N3 N 0.6843(7) 0.2673(6) 0.7669(4) 0.026(2) Uani 1 1 d .
H3C H 0.7518 0.3274 0.7817 0.031 Uiso 1 1 calc R
N4 N 0.7108(7) 0.2204(6) 0.4938(4) 0.0221(18) Uani 1 1 d .
C1 C 1.0756(10) 0.3548(7) 1.3008(6) 0.028(2) Uani 1 1 d .
C2 C 1.2074(10) 0.3551(7) 1.3471(6) 0.027(2) Uani 1 1 d .
C3 C 1.3209(9) 0.3556(7) 1.3086(6) 0.027(2) Uani 1 1 d .
H3 H 1.3143 0.3567 1.2547 0.032 Uiso 1 1 calc R
C4 C 1.4458(10) 0.3544(8) 1.3487(6) 0.033(3) Uani 1 1 d .
C5 C 1.4569(10) 0.3563(8) 1.4288(6) 0.034(3) Uani 1 1 d .
H5 H 1.5395 0.3564 1.4566 0.041 Uiso 1 1 calc R
C6 C 1.3474(10) 0.3579(8) 1.4668(6) 0.032(3) Uani 1 1 d .
C7 C 1.2190(11) 0.3548(7) 1.4293(6) 0.034(3) Uani 1 1 d .
H7A H 1.1442 0.3527 1.4572 0.041 Uiso 1 1 calc R
C8 C 1.5642(11) 0.3543(9) 1.3030(7) 0.042(3) Uani 1 1 d .
C9 C 0.8229(12) 0.5151(10) 1.1759(9) 0.049(3) Uani 1 1 d .
C10 C 0.8268(10) 0.6285(8) 1.1975(6) 0.032(3) Uani 1 1 d .
C11 C 0.8741(10) 0.6851(8) 1.2735(6) 0.032(3) Uani 1 1 d .
H11 H 0.9089 0.6558 1.3118 0.039 Uiso 1 1 calc R
C12 C 0.8712(10) 0.7828(8) 1.2938(6) 0.031(3) Uani 1 1 d .
C13 C 0.8153(12) 0.8263(11) 1.2351(7) 0.054(4) Uani 1 1 d .
H13 H 0.8058 0.8913 1.2483 0.064 Uiso 1 1 calc R
C14 C 0.7770(10) 0.7712(9) 1.1608(6) 0.037(3) Uani 1 1 d .
C15 C 0.7785(10) 0.6721(8) 1.1402(6) 0.034(3) Uani 1 1 d .
H15 H 0.7472 0.6350 1.0883 0.041 Uiso 1 1 calc R
C16 C 0.9192(12) 0.8394(9) 1.3779(7) 0.045(3) Uani 1 1 d .
C17 C 0.6560(11) 0.1492(9) 1.1688(6) 0.036(3) Uani 1 1 d .
H17 H 0.6112 0.1442 1.2134 0.043 Uiso 1 1 calc R
C18 C 0.6178(11) 0.0697(9) 1.1053(7) 0.041(3) Uani 1 1 d .
H18 H 0.5487 0.0116 1.1070 0.049 Uiso 1 1 calc R
C19 C 0.6804(11) 0.0753(8) 1.0396(6) 0.039(3) Uani 1 1 d .
H19 H 0.6563 0.0204 0.9964 0.047 Uiso 1 1 calc R
C20 C 0.7829(10) 0.1651(8) 1.0369(6) 0.031(3) Uani 1 1 d .
C21 C 0.8149(10) 0.2385(7) 1.1032(5) 0.024(2) Uani 1 1 d .
H21 H 0.8842 0.2972 1.1032 0.029 Uiso 1 1 calc R
C22 C 0.8580(10) 0.1767(10) 0.9652(6) 0.041(3) Uani 1 1 d .
H22A H 0.9309 0.2403 0.9777 0.050 Uiso 1 1 calc R
H22B H 0.8997 0.1220 0.9529 0.050 Uiso 1 1 calc R
C23 C 0.6948(10) 0.2571(8) 0.9081(6) 0.033(3) Uani 1 1 d .
H23A H 0.7652 0.3219 0.9237 0.040 Uiso 1 1 calc R
H23B H 0.6411 0.2491 0.9517 0.040 Uiso 1 1 calc R
C24 C 0.6027(10) 0.2566(8) 0.8354(6) 0.033(3) Uani 1 1 d .
H24A H 0.5623 0.3123 0.8463 0.040 Uiso 1 1 calc R
H24B H 0.5285 0.1937 0.8215 0.040 Uiso 1 1 calc R
C25 C 0.7527(10) 0.1864(8) 0.7537(5) 0.029(3) Uani 1 1 d .
H25A H 0.8096 0.1958 0.7118 0.034 Uiso 1 1 calc R
H25B H 0.6837 0.1210 0.7368 0.034 Uiso 1 1 calc R
C26 C 0.8398(10) 0.1878(8) 0.8281(5) 0.031(3) Uani 1 1 d .
H26A H 0.8834 0.1338 0.8179 0.037 Uiso 1 1 calc R
H26B H 0.9120 0.2517 0.8430 0.037 Uiso 1 1 calc R
C27 C 0.5954(11) 0.2728(10) 0.6943(6) 0.046(3) Uani 1 1 d .
H27A H 0.5562 0.3287 0.7078 0.055 Uiso 1 1 calc R
H27B H 0.5200 0.2108 0.6784 0.055 Uiso 1 1 calc R
C28 C 0.6752(11) 0.2874(9) 0.6245(6) 0.035(3) Uani 1 1 d .
C29 C 0.7704(13) 0.3765(10) 0.6243(6) 0.051(3) Uani 1 1 d .
H29 H 0.7889 0.4300 0.6684 0.061 Uiso 1 1 calc R
C30 C 0.8376(12) 0.3882(9) 0.5618(6) 0.042(3) Uani 1 1 d .
H30 H 0.9044 0.4486 0.5627 0.050 Uiso 1 1 calc R
C31 C 0.8069(11) 0.3098(9) 0.4964(6) 0.036(3) Uani 1 1 d .
H31 H 0.8530 0.3181 0.4527 0.044 Uiso 1 1 calc R
C32 C 0.6475(10) 0.2132(8) 0.5583(5) 0.027(2) Uani 1 1 d .
H32 H 0.5800 0.1532 0.5574 0.033 Uiso 1 1 calc R
C33 C 0.9221(10) 0.1166(7) 0.3619(6) 0.026(2) Uani 1 1 d .
C34 C 1.0372(8) 0.1019(6) 0.3161(6) 0.020(2) Uani 1 1 d .
C35 C 1.1567(8) 0.0917(7) 0.3562(5) 0.019(2) Uani 1 1 d .
H35 H 1.1607 0.0879 0.4096 0.023 Uiso 1 1 calc R
C36 C 1.2682(9) 0.0874(7) 0.3173(5) 0.022(2) Uani 1 1 d .
C37 C 1.2592(9) 0.0910(8) 0.2387(5) 0.026(2) Uani 1 1 d .
H37 H 1.3330 0.0861 0.2114 0.031 Uiso 1 1 calc R
C38 C 1.1436(10) 0.1018(8) 0.1994(5) 0.029(2) Uani 1 1 d .
C39 C 1.0288(10) 0.1045(7) 0.2361(5) 0.025(2) Uani 1 1 d .
H39 H 0.9486 0.1081 0.2080 0.030 Uiso 1 1 calc R
C40 C 1.3992(10) 0.0785(7) 0.3622(6) 0.027(2) Uani 1 1 d .

loop_
_atom_site_aniso_label
_atom_site_aniso_U_11
_atom_site_aniso_U_22
_atom_site_aniso_U_33
_atom_site_aniso_U_23
_atom_site_aniso_U_13
_atom_site_aniso_U_12
Zn1 0.0268(7) 0.0408(8) 0.0272(7) 0.0112(6) 0.0046(5) 0.0155(6)
Zn2 0.0179(6) 0.0449(8) 0.0254(7) 0.0100(6) 0.0056(5) 0.0126(6)
Br1 0.0483(8) 0.1002(12) 0.0371(7) 0.0280(7) 0.0076(6) 0.0303(8)
Br3 0.0646(9) 0.1202(13) 0.0282(7) 0.0318(7) 0.0166(6) 0.0591(9)
Br2 0.0821(10) 0.0909(12) 0.0590(9) 0.0538(8) 0.0167(7) 0.0474(9)
O1 0.019(4) 0.041(5) 0.044(4) 0.019(4) 0.015(3) 0.012(3)
O2 0.038(5) 0.063(6) 0.031(4) 0.019(4) 0.002(3) 0.018(4)
O3 0.050(6) 0.162(10) 0.043(5) 0.033(6) 0.023(4) 0.058(6)
O4 0.026(4) 0.075(6) 0.044(5) 0.016(4) 0.010(4) 0.029(4)
O5 0.061(6) 0.040(5) 0.072(6) 0.019(5) -0.004(5) 0.023(4)
O6 0.120(9) 0.047(6) 0.054(6) -0.006(5) 0.005(6) 0.020(6)
O7 0.098(7) 0.089(8) 0.047(5) -0.011(5) -0.011(5) 0.077(6)
O8 0.061(6) 0.052(6) 0.060(5) 0.012(4) 0.005(4) 0.039(5)
O9 0.024(4) 0.043(5) 0.059(5) 0.030(4) 0.019(3) 0.013(4)
O10 0.016(4) 0.049(5) 0.057(5) 0.022(4) 0.008(3) 0.014(4)
O11 0.051(5) 0.051(5) 0.027(4) 0.006(4) 0.007(4) 0.024(4)
O12 0.029(4) 0.091(7) 0.039(5) 0.044(5) 0.007(4) 0.022(4)
O13 0.021(4) 0.048(5) 0.031(4) 0.014(3) 0.012(3) 0.017(3)
O14 0.122(9) 0.041(6) 0.060(6) 0.010(5) 0.003(6) -0.020(5)
N1 0.025(5) 0.034(6) 0.023(5) 0.008(4) 0.007(4) 0.016(4)
N2 0.030(5) 0.051(6) 0.021(5) 0.014(4) 0.011(4) 0.018(4)
N3 0.019(4) 0.035(5) 0.026(5) 0.010(4) 0.008(4) 0.008(4)
N4 0.017(4) 0.033(5) 0.021(4) 0.010(4) 0.005(3) 0.012(4)
C1 0.026(6) 0.016(6) 0.035(6) 0.000(5) -0.005(5) 0.000(5)
C2 0.024(6) 0.019(6) 0.038(6) 0.008(5) 0.004(5) 0.005(5)
C3 0.018(5) 0.026(6) 0.034(6) 0.003(5) 0.005(4) 0.004(5)
C4 0.020(6) 0.050(8) 0.029(6) 0.011(5) 0.007(5) 0.010(5)
C5 0.017(6) 0.043(7) 0.051(7) 0.021(6) 0.005(5) 0.015(5)
C6 0.029(6) 0.039(7) 0.037(6) 0.016(5) 0.004(5) 0.019(5)
C7 0.051(7) 0.017(6) 0.045(7) 0.014(5) 0.033(6) 0.015(5)
C8 0.036(7) 0.058(9) 0.035(7) 0.012(6) 0.010(6) 0.015(6)
C9 0.034(7) 0.050(9) 0.076(10) 0.029(8) 0.017(7) 0.020(6)
C10 0.030(6) 0.036(7) 0.043(7) 0.020(6) 0.013(5) 0.021(5)
C11 0.028(6) 0.052(8) 0.031(6) 0.024(6) 0.006(5) 0.025(6)
C12 0.029(6) 0.032(7) 0.032(6) 0.003(5) 0.005(5) 0.007(5)
C13 0.049(8) 0.081(10) 0.049(8) 0.036(7) 0.010(6) 0.034(7)
C14 0.037(7) 0.062(9) 0.017(6) 0.023(6) 0.010(5) 0.012(6)
C15 0.034(6) 0.033(7) 0.037(6) 0.005(5) 0.010(5) 0.012(5)
C16 0.044(7) 0.052(9) 0.052(8) 0.008(7) 0.010(6) 0.035(7)
C17 0.033(7) 0.050(8) 0.034(7) 0.024(6) 0.011(5) 0.014(6)
C18 0.036(7) 0.042(8) 0.046(7) 0.015(6) 0.017(6) 0.006(6)
C19 0.053(8) 0.030(7) 0.037(7) 0.007(5) 0.003(6) 0.018(6)
C20 0.024(6) 0.045(8) 0.034(6) 0.019(6) 0.002(5) 0.017(5)
C21 0.032(6) 0.018(6) 0.018(5) -0.002(4) -0.005(4) 0.004(5)
C22 0.032(6) 0.083(9) 0.024(6) 0.022(6) 0.014(5) 0.032(6)
C23 0.032(6) 0.048(8) 0.027(6) 0.013(5) 0.012(5) 0.015(6)
C24 0.027(6) 0.049(7) 0.034(6) 0.021(5) 0.016(5) 0.017(5)
C25 0.034(6) 0.049(7) 0.006(5) -0.001(5) 0.007(4) 0.022(5)
C26 0.027(6) 0.041(7) 0.032(6) 0.009(5) 0.007(5) 0.020(5)
C27 0.042(7) 0.068(9) 0.034(7) 0.020(6) 0.007(5) 0.020(6)
C28 0.034(7) 0.058(8) 0.023(6) 0.018(6) 0.010(5) 0.024(6)
C29 0.081(10) 0.051(9) 0.025(6) 0.006(6) 0.019(6) 0.023(8)
C30 0.065(8) 0.038(8) 0.034(7) 0.016(6) 0.028(6) 0.022(6)
C31 0.043(7) 0.052(8) 0.032(6) 0.032(6) 0.002(5) 0.028(6)
C32 0.029(6) 0.042(7) 0.016(5) 0.004(5) 0.007(4) 0.018(5)
C33 0.023(6) 0.011(5) 0.046(7) 0.010(5) 0.008(5) 0.007(4)
C34 0.005(5) 0.010(5) 0.042(6) 0.008(4) 0.001(4) -0.001(4)
C35 0.013(5) 0.035(6) 0.017(5) 0.019(4) 0.003(4) 0.012(4)
C36 0.012(5) 0.025(6) 0.027(5) 0.010(4) -0.007(4) 0.005(4)
C37 0.016(5) 0.049(7) 0.023(5) 0.022(5) 0.009(4) 0.017(5)
C38 0.043(7) 0.039(7) 0.012(5) 0.015(5) 0.006(5) 0.014(5)
C39 0.026(6) 0.030(6) 0.028(6) 0.016(5) 0.001(4) 0.017(5)
C40 0.020(6) 0.023(6) 0.038(7) -0.002(5) 0.005(5) 0.011(5)

loop_
_atom_type_symbol
_atom_type_description
_atom_type_scat_dispersion_real
_atom_type_scat_dispersion_imag
_atom_type_scat_source
C C 0.0033 0.0016 'International Tables Vol C Tables 4.2.6.8 and 6.1.1.4'
H H 0.0000 0.0000 'International Tables Vol C Tables 4.2.6.8 and 6.1.1.4'
N N 0.0061 0.0033 'International Tables Vol C Tables 4.2.6.8 and 6.1.1.4'
O O 0.0106 0.0060 'International Tables Vol C Tables 4.2.6.8 and 6.1.1.4'
Zn Zn 0.2839 1.4301 'International Tables Vol C Tables 4.2.6.8 and 6.1.1.4'
Br Br -0.2901 2.4595 'International Tables Vol C Tables 4.2.6.8 and 6.1.1.4'

loop_
_geom_angle_atom_site_label_1
_geom_angle_atom_site_label_2
_geom_angle_atom_site_label_3
_geom_angle
_geom_angle_site_symmetry_1
_geom_angle_site_symmetry_3
O5 Zn1 O4 112.9(3) . 1_455
O5 Zn1 O1 105.4(3) . .
O4 Zn1 O1 99.0(3) 1_455 .
O5 Zn1 N1 115.8(3) . .
O4 Zn1 N1 109.6(3) 1_455 .
O1 Zn1 N1 112.8(3) . .
O13 Zn2 O10 101.3(3) 1_455 .
O13 Zn2 O9 109.0(3) 1_455 .
O10 Zn2 O9 98.6(3) . .
O13 Zn2 N4 115.2(3) 1_455 .
O10 Zn2 N4 121.2(3) . .
O9 Zn2 N4 109.9(3) . .
C1 O1 Zn1 108.3(6) . .
C8 O4 Zn1 109.0(7) . 1_655
C9 O5 Zn1 129.5(8) . .
C16 O7 H7 109.5 . .
C33 O10 Zn2 107.7(6) . .
C40 O13 Zn2 110.2(6) . 1_655
C17 N1 C21 116.0(8) . .
C17 N1 Zn1 123.2(7) . .
C21 N1 Zn1 120.7(7) . .
C26 N2 C23 108.4(7) . .
C26 N2 C22 108.0(7) . .
C23 N2 C22 112.3(8) . .
C25 N3 C27 114.5(8) . .
C25 N3 C24 109.6(7) . .
C27 N3 C24 110.8(7) . .
C25 N3 H3C 107.2 . .
C27 N3 H3C 107.2 . .
C24 N3 H3C 107.2 . .
C32 N4 C31 116.4(9) . .
C32 N4 Zn2 123.0(7) . .
C31 N4 Zn2 120.6(7) . .
O2 C1 O1 122.4(9) . .
O2 C1 C2 120.9(9) . .
O1 C1 C2 116.7(9) . .
C3 C2 C7 118.8(9) . .
C3 C2 C1 119.3(9) . .
C7 C2 C1 121.9(9) . .
C2 C3 C4 121.6(9) . .
C2 C3 H3 119.2 . .
C4 C3 H3 119.2 . .
C5 C4 C3 119.2(9) . .
C5 C4 C8 122.2(9) . .
C3 C4 C8 118.6(9) . .
C6 C5 C4 119.3(9) . .
C6 C5 H5 120.3 . .
C4 C5 H5 120.3 . .
C5 C6 C7 124.0(9) . .
C5 C6 Br1 120.7(8) . .
C7 C6 Br1 115.4(7) . .
C6 C7 C2 117.0(9) . .
C6 C7 H7A 121.5 . .
C2 C7 H7A 121.5 . .
O3 C8 O4 121.8(10) . .
O3 C8 C4 119.6(10) . .
O4 C8 C4 118.6(10) . .
O6 C9 O5 129.6(12) . .
O6 C9 C10 119.9(11) . .
O5 C9 C10 110.4(12) . .
C11 C10 C15 119.5(10) . .
C11 C10 C9 121.0(10) . .
C15 C10 C9 119.4(10) . .
C12 C11 C10 121.3(9) . .
C12 C11 H11 119.3 . .
C10 C11 H11 119.3 . .
C11 C12 C13 118.9(10) . .
C11 C12 C16 119.1(9) . .
C13 C12 C16 121.9(11) . .
C14 C13 C12 118.2(12) . .
C14 C13 H13 120.9 . .
C12 C13 H13 120.9 . .
C13 C14 C15 122.8(10) . .
C13 C14 Br2 117.3(9) . .
C15 C14 Br2 119.9(8) . .
C10 C15 C14 119.0(10) . .
C10 C15 H15 120.5 . .
C14 C15 H15 120.5 . .
O8 C16 O7 123.4(11) . .
O8 C16 C12 123.3(10) . .
O7 C16 C12 113.2(9) . .
N1 C17 C18 122.8(10) . .
N1 C17 H17 118.6 . .
C18 C17 H17 118.6 . .
C19 C18 C17 119.8(11) . .
C19 C18 H18 120.1 . .
C17 C18 H18 120.1 . .
C18 C19 C20 119.6(10) . .
C18 C19 H19 120.2 . .
C20 C19 H19 120.2 . .
C21 C20 C19 116.0(9) . .
C21 C20 C22 121.5(10) . .
C19 C20 C22 122.5(10) . .
C20 C21 N1 125.8(9) . .
C20 C21 H21 117.1 . .
N1 C21 H21 117.1 . .
N2 C22 C20 111.0(8) . .
N2 C22 H22A 109.4 . .
C20 C22 H22A 109.4 . .
N2 C22 H22B 109.4 . .
C20 C22 H22B 109.4 . .
H22A C22 H22B 108.0 . .
N2 C23 C24 111.7(8) . .
N2 C23 H23A 109.3 . .
C24 C23 H23A 109.3 . .
N2 C23 H23B 109.3 . .
C24 C23 H23B 109.3 . .
H23A C23 H23B 107.9 . .
C23 C24 N3 109.8(8) . .
C23 C24 H24A 109.7 . .
N3 C24 H24A 109.7 . .
C23 C24 H24B 109.7 . .
N3 C24 H24B 109.7 . .
H24A C24 H24B 108.2 . .
N3 C25 C26 110.7(7) . .
N3 C25 H25A 109.5 . .
C26 C25 H25A 109.5 . .
N3 C25 H25B 109.5 . .
C26 C25 H25B 109.5 . .
H25A C25 H25B 108.1 . .
N2 C26 C25 112.4(8) . .
N2 C26 H26A 109.1 . .
C25 C26 H26A 109.1 . .
N2 C26 H26B 109.1 . .
C25 C26 H26B 109.1 . .
H26A C26 H26B 107.8 . .
N3 C27 C28 112.5(8) . .
N3 C27 H27A 109.1 . .
C28 C27 H27A 109.1 . .
N3 C27 H27B 109.1 . .
C28 C27 H27B 109.1 . .
H27A C27 H27B 107.8 . .
C32 C28 C29 117.6(10) . .
C32 C28 C27 120.3(11) . .
C29 C28 C27 122.0(10) . .
C30 C29 C28 120.9(11) . .
C30 C29 H29 119.5 . .
C28 C29 H29 119.5 . .
C29 C30 C31 119.1(11) . .
C29 C30 H30 120.5 . .
C31 C30 H30 120.5 . .
N4 C31 C30 121.7(10) . .
N4 C31 H31 119.1 . .
C30 C31 H31 119.1 . .
N4 C32 C28 124.2(10) . .
N4 C32 H32 117.9 . .
C28 C32 H32 117.9 . .
O11 C33 O10 123.5(9) . .
O11 C33 C34 119.7(9) . .
O10 C33 C34 116.8(9) . .
C39 C34 C35 120.1(8) . .
C39 C34 C33 120.3(8) . .
C35 C34 C33 119.4(8) . .
C36 C35 C34 120.5(8) . .
C36 C35 H35 119.7 . .
C34 C35 H35 119.7 . .
C37 C36 C35 118.8(8) . .
C37 C36 C40 121.2(8) . .
C35 C36 C40 120.0(8) . .
C36 C37 C38 121.0(8) . .
C36 C37 H37 119.5 . .
C38 C37 H37 119.5 . .
C37 C38 C39 121.8(8) . .
C37 C38 Br3 120.5(7) . .
C39 C38 Br3 117.7(7) . .
C34 C39 C38 117.6(8) . .
C34 C39 H39 121.2 . .
C38 C39 H39 121.2 . .
O12 C40 O13 123.9(9) . .
O12 C40 C36 120.9(8) . .
O13 C40 C36 115.2(9) . .

loop_
_geom_bond_atom_site_label_1
_geom_bond_atom_site_label_2
_geom_bond_distance
_geom_bond_site_symmetry_2
Zn1 O5 1.937(8) .
Zn1 O4 1.977(7) 1_455
Zn1 O1 2.006(7) .
Zn1 N1 2.018(8) .
Zn2 O13 1.957(6) 1_455
Zn2 O10 1.961(7) .
Zn2 O9 2.026(7) .
Zn2 N4 2.030(8) .
Br1 C6 1.922(10) .
Br3 C38 1.912(8) .
Br2 C14 1.916(10) .
O1 C1 1.285(11) .
O2 C1 1.228(11) .
O3 C8 1.251(12) .
O4 C8 1.253(12) .
O4 Zn1 1.977(7) 1_655
O5 C9 1.280(13) .
O6 C9 1.229(14) .
O7 C16 1.303(12) .
O7 H7 0.8200 .
O8 C16 1.217(12) .
O10 C33 1.287(11) .
O11 C33 1.242(11) .
O12 C40 1.222(11) .
O13 C40 1.270(10) .
O13 Zn2 1.957(6) 1_655
N1 C17 1.341(13) .
N1 C21 1.349(11) .
N2 C26 1.453(11) .
N2 C23 1.475(12) .
N2 C22 1.501(12) .
N3 C25 1.473(11) .
N3 C27 1.507(12) .
N3 C24 1.507(10) .
N3 H3C 0.9100 .
N4 C32 1.337(10) .
N4 C31 1.358(13) .
C1 C2 1.501(13) .
C2 C3 1.379(12) .
C2 C7 1.412(13) .
C3 C4 1.399(13) .
C3 H3 0.9300 .
C4 C5 1.370(13) .
C4 C8 1.495(14) .
C5 C6 1.342(13) .
C5 H5 0.9300 .
C6 C7 1.394(14) .
C7 H7A 0.9300 .
C9 C10 1.552(15) .
C10 C11 1.373(14) .
C10 C15 1.373(13) .
C11 C12 1.358(14) .
C11 H11 0.9300 .
C12 C13 1.424(14) .
C12 C16 1.490(15) .
C13 C14 1.334(15) .
C13 H13 0.9300 .
C14 C15 1.373(14) .
C15 H15 0.9300 .
C17 C18 1.356(14) .
C17 H17 0.9300 .
C18 C19 1.350(14) .
C18 H18 0.9300 .
C19 C20 1.415(14) .
C19 H19 0.9300 .
C20 C21 1.340(13) .
C20 C22 1.519(13) .
C21 H21 0.9300 .
C22 H22A 0.9700 .
C22 H22B 0.9700 .
C23 C24 1.497(13) .
C23 H23A 0.9700 .
C23 H23B 0.9700 .
C24 H24A 0.9700 .
C24 H24B 0.9700 .
C25 C26 1.489(12) .
C25 H25A 0.9700 .
C25 H25B 0.9700 .
C26 H26A 0.9700 .
C26 H26B 0.9700 .
C27 C28 1.521(13) .
C27 H27A 0.9700 .
C27 H27B 0.9700 .
C28 C32 1.348(13) .
C28 C29 1.361(15) .
C29 C30 1.336(13) .
C29 H29 0.9300 .
C30 C31 1.370(15) .
C30 H30 0.9300 .
C31 H31 0.9300 .
C32 H32 0.9300 .
C33 C34 1.505(12) .
C34 C39 1.381(12) .
C34 C35 1.401(11) .
C35 C36 1.375(12) .
C35 H35 0.9300 .
C36 C37 1.360(12) .
C36 C40 1.530(12) .
C37 C38 1.364(12) .
C37 H37 0.9300 .
C38 C39 1.381(13) .
C39 H39 0.9300 .

loop_
_platon_squeeze_void_nr
_platon_squeeze_void_average_x
_platon_squeeze_void_average_y
_platon_squeeze_void_average_z
_platon_squeeze_void_volume
_platon_squeeze_void_count_electrons
1 0.073 0.500 1.000 207.1 58.5
